data_7246435
loop_
_publ_author_name
'Berseneva, Anna A.'
'Klepov, Vladislav V.'
'Tisdale, Hunter B.'
'zur Loye, Hans-Conrad'

_publ_section_title
;
 Flux-assisted polytypism in the [Na2Cl]GaQ2 heterolayered salt-inclusion
 chalcogenide family
;
_journal_issue 15
_journal_name_full CrystEngComm
_journal_page_first 2307
_journal_page_last 2312
_journal_paper_doi 10.1039/D3CE00074E
_journal_volume 25
_journal_year 2023
_chemical_formula_moiety 'Ga Na2 Se3'
_chemical_formula_sum 'Ga Na2 Se3'
_chemical_formula_weight 352.58
_space_group_crystal_system monoclinic
_space_group_IT_number 15
_space_group_name_Hall '-C 2yc'
_space_group_name_H-M_alt 'C 1 2/c 1'
_atom_sites_solution_primary iterative
_audit_creation_date 2021-04-15
_audit_creation_method
;
Olex2 1.3
(compiled 2020.11.12 svn.r5f609507 for OlexSys, GUI svn.r6272)
;
_audit_update_record
;
2023-01-11 deposited with the CCDC.	2023-03-14 downloaded from the CCDC.
;
_cell_angle_alpha 90
_cell_angle_beta 100.6730(10)
_cell_angle_gamma 90
_cell_formula_units_Z 8
_cell_length_a 21.8190(4)
_cell_length_b 8.3340(2)
_cell_length_c 6.86160(10)
_cell_measurement_reflns_used 9917
_cell_measurement_temperature 299(2)
_cell_measurement_theta_max 34.97
_cell_measurement_theta_min 2.62
_cell_volume 1226.13(4)
_computing_cell_refinement 'SAINT v8.37A (Bruker, 2015)'
_computing_data_reduction 'SAINT v8.37A (Bruker, 2015)'
_computing_molecular_graphics 'Olex2 1.3 (Dolomanov et al., 2009)'
_computing_publication_material 'Olex2 1.3 (Dolomanov et al., 2009)'
_computing_structure_refinement 'SHELXL 2018/3 (Sheldrick, 2015)'
_computing_structure_solution 'olex2.solve 1.3 (Bourhis et al., 2015)'
_diffrn_ambient_temperature 299.61
_diffrn_measured_fraction_theta_full 0.999
_diffrn_measured_fraction_theta_max 0.999
_diffrn_measurement_device_type 'Bruker APEX-II CCD'
_diffrn_measurement_method '\f and \w scans'
_diffrn_radiation_type MoK\a
_diffrn_radiation_wavelength 0.71073
_diffrn_reflns_av_R_equivalents 0.0556
_diffrn_reflns_av_unetI/netI 0.0210
_diffrn_reflns_Laue_measured_fraction_full 0.999
_diffrn_reflns_Laue_measured_fraction_max 0.999
_diffrn_reflns_limit_h_max 28
_diffrn_reflns_limit_h_min -28
_diffrn_reflns_limit_k_max 10
_diffrn_reflns_limit_k_min -10
_diffrn_reflns_limit_l_max 8
_diffrn_reflns_limit_l_min -8
_diffrn_reflns_number 20227
_diffrn_reflns_point_group_measured_fraction_full 0.999
_diffrn_reflns_point_group_measured_fraction_max 0.999
_diffrn_reflns_theta_full 25.242
_diffrn_reflns_theta_max 27.494
_diffrn_reflns_theta_min 2.622
_diffrn_source_current 1.4
_diffrn_source_power 0.07
_diffrn_source_voltage 50.0
_diffrn_standards_number 0
_exptl_absorpt_coefficient_mu 22.289
_exptl_absorpt_correction_T_max 0.7485
_exptl_absorpt_correction_T_min 0.4864
_exptl_absorpt_correction_type multi-scan
_exptl_absorpt_process_details
;
SADABS-2016/2 (Bruker,2016/2) was used for absorption correction.
wR2(int) was 0.1509 before and 0.0766 after correction.
The Ratio of minimum to maximum transmission is 0.6498.
The \l/2 correction factor is Not present.
;
_exptl_crystal_colour pink
_exptl_crystal_colour_primary pink
_exptl_crystal_density_diffrn 3.820
_exptl_crystal_description block
_exptl_crystal_F_000 1240
_exptl_crystal_size_max 0.3
_exptl_crystal_size_mid 0.1
_exptl_crystal_size_min 0.01
_refine_diff_density_max 0.474
_refine_diff_density_min -0.480
_refine_diff_density_rms 0.117
_refine_ls_extinction_coef 0.00202(6)
_refine_ls_extinction_expression Fc^*^=kFc[1+0.001xFc^2^\l^3^/sin(2\q)]^-1/4^
_refine_ls_extinction_method 'SHELXL-2018/3 (Sheldrick 2018)'
_refine_ls_goodness_of_fit_ref 1.079
_refine_ls_hydrogen_treatment undef
_refine_ls_matrix_type full
_refine_ls_number_parameters 57
_refine_ls_number_reflns 1401
_refine_ls_number_restraints 0
_refine_ls_restrained_S_all 1.079
_refine_ls_R_factor_all 0.0215
_refine_ls_R_factor_gt 0.0172
_refine_ls_shift/su_max 0.001
_refine_ls_shift/su_mean 0.000
_refine_ls_structure_factor_coef Fsqd
_refine_ls_weighting_details 'w=1/[\s^2^(Fo^2^)+(0.0130P)^2^+0.9027P] where P=(Fo^2^+2Fc^2^)/3'
_refine_ls_weighting_scheme calc
_refine_ls_wR_factor_gt 0.0358
_refine_ls_wR_factor_ref 0.0384
_reflns_Friedel_coverage 0.000
_reflns_number_gt 1237
_reflns_number_total 1401
_reflns_threshold_expression 'I > 2\s(I)'
_cod_data_source_file d3ce00074e2.cif
_cod_data_source_block 1
_cod_depositor_comments 'Adding full bibliography for 7246434--7246439.cif.'
_cod_original_cell_volume 1226.12(4)
_cod_database_code 7246435
_shelx_shelxl_version_number 2018/3
_shelx_space_group_comment
;
The symmetry employed for this shelxl refinement is uniquely defined
by the following loop, which should always be used as a source of
symmetry information in preference to the above space-group names.
They are only intended as comments.
;
_shelx_estimated_absorpt_t_max 0.808
_shelx_estimated_absorpt_t_min 0.057
_olex2_refinement_description
;
;
_olex2_submission_special_instructions 'No special instructions were received'

loop_
_space_group_symop_operation_xyz
'x, y, z'
'-x, y, -z+1/2'
'x+1/2, y+1/2, z'
'-x+1/2, y+1/2, -z+1/2'
'-x, -y, -z'
'x, -y, z-1/2'
'-x+1/2, -y+1/2, -z'
'x+1/2, -y+1/2, z-1/2'

loop_
_atom_site_label
_atom_site_type_symbol
_atom_site_fract_x
_atom_site_fract_y
_atom_site_fract_z
_atom_site_U_iso_or_equiv
_atom_site_adp_type
_atom_site_occupancy
_atom_site_site_symmetry_order
_atom_site_calc_flag
_atom_site_refinement_flags_posn
_atom_site_refinement_flags_adp
_atom_site_refinement_flags_occupancy
_atom_site_disorder_assembly
_atom_site_disorder_group
Se3 Se 0.41294(2) 0.13842(3) 0.38328(4) 0.01751(9) Uani 1 1 d . . . . .
Se2 Se 0.40398(2) 0.61402(3) 0.34591(4) 0.01583(9) Uani 1 1 d . . . . .
Ga1 Ga 0.36997(2) 0.37249(3) 0.48833(4) 0.01356(9) Uani 1 1 d . . . . .
Se1 Se 0.25687(2) 0.36423(4) 0.40284(5) 0.02418(10) Uani 1 1 d . . . . .
Na2 Na 0.500000 0.3617(2) 0.250000 0.0268(4) Uani 1 2 d S T P . .
Na3 Na 0.500000 0.1047(2) 0.750000 0.0310(4) Uani 1 2 d S T P . .
Na1 Na 0.33467(7) 0.11901(15) -0.0034(2) 0.0311(3) Uani 1 1 d . . . . .

loop_
_atom_site_aniso_label
_atom_site_aniso_U_11
_atom_site_aniso_U_22
_atom_site_aniso_U_33
_atom_site_aniso_U_23
_atom_site_aniso_U_13
_atom_site_aniso_U_12
Se3 0.01954(17) 0.01536(15) 0.01776(15) -0.00270(11) 0.00380(12) 0.00196(12)
Se2 0.02056(17) 0.01481(15) 0.01170(14) 0.00075(10) 0.00191(11) -0.00284(11)
Ga1 0.01345(17) 0.01397(16) 0.01338(16) -0.00025(11) 0.00283(12) -0.00046(12)
Se1 0.01301(16) 0.02565(19) 0.03223(19) 0.00985(13) -0.00012(13) -0.00029(13)
Na2 0.0220(10) 0.0281(10) 0.0322(10) 0.000 0.0096(8) 0.000
Na3 0.0294(11) 0.0366(11) 0.0237(9) 0.000 -0.0033(8) 0.000
Na1 0.0326(8) 0.0303(7) 0.0278(7) 0.0017(6) -0.0007(6) -0.0017(6)

loop_
_atom_type_symbol
_atom_type_description
_atom_type_scat_dispersion_real
_atom_type_scat_dispersion_imag
_atom_type_scat_source
Ga Ga 0.2307 1.6083 'International Tables Vol C Tables 4.2.6.8 and 6.1.1.4'
Na Na 0.0362 0.0249 'International Tables Vol C Tables 4.2.6.8 and 6.1.1.4'
Se Se -0.0929 2.2259 'International Tables Vol C Tables 4.2.6.8 and 6.1.1.4'

loop_
_geom_angle_atom_site_label_1
_geom_angle_atom_site_label_2
_geom_angle_atom_site_label_3
_geom_angle
_geom_angle_site_symmetry_1
_geom_angle_site_symmetry_3
_geom_angle_publ_flag
Ga1 Se3 Na2 83.47(3) . . ?
Ga1 Se3 Na3 163.95(3) . 5_656 ?
Ga1 Se3 Na3 92.83(3) . . ?
Ga1 Se3 Na1 97.34(3) . . ?
Ga1 Se3 Na1 104.02(3) . 6_556 ?
Na2 Se3 Na3 81.45(4) . 5_656 ?
Na2 Se3 Na1 172.51(4) . 6_556 ?
Na3 Se3 Na2 88.49(3) . . ?
Na3 Se3 Na3 81.33(3) . 5_656 ?
Na3 Se3 Na1 169.81(4) . . ?
Na3 Se3 Na1 91.10(4) . 6_556 ?
Na1 Se3 Na2 93.23(3) . . ?
Na1 Se3 Na3 88.99(3) . 5_656 ?
Na1 Se3 Na3 91.10(4) 6_556 5_656 ?
Na1 Se3 Na1 85.88(4) . 6_556 ?
Ga1 Se2 Ga1 112.830(15) . 6_565 ?
Ga1 Se2 Na2 78.01(2) . . ?
Ga1 Se2 Na2 84.819(11) 6_565 . ?
Ga1 Se2 Na2 155.832(16) 6_565 5_666 ?
Ga1 Se2 Na2 84.36(3) . 5_666 ?
Ga1 Se2 Na3 158.42(2) . 5_666 ?
Ga1 Se2 Na3 81.476(11) 6_565 5_666 ?
Ga1 Se2 Na1 105.56(3) . 6_566 ?
Ga1 Se2 Na1 103.65(3) 6_565 6_566 ?
Na2 Se2 Na2 82.32(3) . 5_666 ?
Na2 Se2 Na3 77.66(2) 5_666 5_666 ?
Na2 Se2 Na3 87.75(4) . 5_666 ?
Na1 Se2 Na2 86.80(4) 6_566 5_666 ?
Na1 Se2 Na2 168.19(3) 6_566 . ?
Na1 Se2 Na3 85.43(4) 6_566 5_666 ?
Se3 Ga1 Se2 106.574(15) . 6_566 ?
Se3 Ga1 Se2 113.614(16) . . ?
Se3 Ga1 Se1 110.467(16) . . ?
Se3 Ga1 Na2 55.42(3) . . ?
Se2 Ga1 Se2 108.112(14) . 6_566 ?
Se2 Ga1 Se1 107.489(15) . . ?
Se2 Ga1 Na2 110.349(12) 6_566 . ?
Se2 Ga1 Na2 59.99(3) . . ?
Se1 Ga1 Se2 110.578(16) . 6_566 ?
Se1 Ga1 Na2 139.053(14) . . ?
Ga1 Se1 Na1 126.75(3) . 4 ?
Ga1 Se1 Na1 132.50(3) . 7 ?
Se1 Se1 Ga1 96.627(18) 7_556 . ?
Se1 Se1 Na1 105.81(3) 7_556 4 ?
Se1 Se1 Na1 114.04(3) 7_556 7 ?
Na1 Se1 Na1 80.07(4) 4 7 ?
Se3 Na2 Se3 100.97(5) 2_655 . ?
Se3 Na2 Se2 82.100(8) 2_655 2_655 ?
Se3 Na2 Se2 173.87(2) 2_655 . ?
Se3 Na2 Se2 97.47(2) 2_655 6_565 ?
Se3 Na2 Se2 173.87(2) . 2_655 ?
Se3 Na2 Se2 97.47(2) . 5_666 ?
Se3 Na2 Se2 87.227(19) . 6_565 ?
Se3 Na2 Se2 87.227(19) 2_655 5_666 ?
Se3 Na2 Se2 82.101(8) . . ?
Se3 Na2 Ga1 141.81(5) . 2_655 ?
Se3 Na2 Ga1 41.116(8) . . ?
Se3 Na2 Ga1 141.81(5) 2_655 . ?
Se3 Na2 Ga1 41.116(8) 2_655 2_655 ?
Se3 Na2 Na2 135.593(13) 2_655 5_666 ?
Se3 Na2 Na2 89.742(13) . 5_666 ?
Se3 Na2 Na3 45.228(17) . . ?
Se3 Na2 Na3 50.48(3) 2_655 5_656 ?
Se3 Na2 Na3 50.49(3) . 5_656 ?
Se3 Na2 Na3 91.75(4) 2_655 . ?
Se3 Na2 Na3 91.75(4) . 1_554 ?
Se3 Na2 Na3 45.228(17) 2_655 1_554 ?
Se2 Na2 Se2 77.28(2) 2_655 5_666 ?
Se2 Na2 Se2 97.68(3) . 5_666 ?
Se2 Na2 Se2 97.68(3) 2_655 6_565 ?
Se2 Na2 Se2 172.64(6) 5_666 6_565 ?
Se2 Na2 Se2 77.28(2) . 6_565 ?
Se2 Na2 Se2 95.35(5) . 2_655 ?
Se2 Na2 Ga1 92.930(8) 6_565 2_655 ?
Se2 Na2 Ga1 135.13(5) 2_655 . ?
Se2 Na2 Ga1 86.881(8) 6_565 . ?
Se2 Na2 Ga1 92.930(8) 5_666 . ?
Se2 Na2 Ga1 86.882(8) 5_666 2_655 ?
Se2 Na2 Ga1 42.000(9) . . ?
Se2 Na2 Ga1 135.13(5) . 2_655 ?
Se2 Na2 Ga1 42.000(9) 2_655 2_655 ?
Se2 Na2 Na2 49.19(3) . 5_666 ?
Se2 Na2 Na2 48.493(6) 5_666 5_666 ?
Se2 Na2 Na2 84.40(5) 2_655 5_666 ?
Se2 Na2 Na2 126.23(5) 6_565 5_666 ?
Se2 Na2 Na3 129.837(14) 2_655 . ?
Se2 Na2 Na3 132.32(2) . 5_656 ?
Se2 Na2 Na3 52.643(18) 5_666 . ?
Se2 Na2 Na3 93.68(3) 5_666 5_656 ?
Se2 Na2 Na3 94.150(18) 2_655 1_554 ?
Se2 Na2 Na3 132.32(2) 2_655 5_656 ?
Se2 Na2 Na3 94.150(18) . . ?
Se2 Na2 Na3 93.68(3) 6_565 5_656 ?
Se2 Na2 Na3 129.838(14) . 1_554 ?
Se2 Na2 Na3 132.44(3) 6_565 . ?
Se2 Na2 Na3 52.643(18) 6_565 1_554 ?
Se2 Na2 Na3 132.44(3) 5_666 1_554 ?
Ga1 Na2 Ga1 177.07(6) 2_655 . ?
Ga1 Na2 Na2 58.498(6) . 5_666 ?
Ga1 Na2 Na2 119.60(4) 2_655 5_666 ?
Ga1 Na2 Na3 91.47(3) . 5_656 ?
Ga1 Na2 Na3 122.21(3) . 1_554 ?
Ga1 Na2 Na3 59.605(14) 2_655 1_554 ?
Ga1 Na2 Na3 91.47(3) 2_655 5_656 ?
Ga1 Na2 Na3 122.21(3) 2_655 . ?
Ga1 Na2 Na3 59.605(14) . . ?
Na3 Na2 Na2 65.88(3) . 5_666 ?
Na3 Na2 Na2 123.91(4) 5_656 5_666 ?
Na3 Na2 Na2 178.06(6) 1_554 5_666 ?
Na3 Na2 Na3 116.06(6) . 1_554 ?
Na3 Na2 Na3 58.03(3) 5_656 1_554 ?
Na3 Na2 Na3 58.03(3) 5_656 . ?
Se3 Na3 Se3 88.85(2) . 6_556 ?
Se3 Na3 Se3 88.85(2) 2_656 5_656 ?
Se3 Na3 Se3 98.67(3) . 5_656 ?
Se3 Na3 Se3 168.78(8) 2_656 . ?
Se3 Na3 Se3 96.13(5) 6_556 5_656 ?
Se3 Na3 Se3 98.67(3) 2_656 6_556 ?
Se3 Na3 Se2 173.73(3) 6_556 5_666 ?
Se3 Na3 Se2 76.31(3) . 6_566 ?
Se3 Na3 Se2 76.31(3) 2_656 5_666 ?
Se3 Na3 Se2 87.597(8) 6_556 6_566 ?
Se3 Na3 Se2 95.59(3) . 5_666 ?
Se3 Na3 Se2 95.59(3) 2_656 6_566 ?
Se3 Na3 Se2 87.597(8) 5_656 5_666 ?
Se3 Na3 Se2 173.73(3) 5_656 6_566 ?
Se3 Na3 Na2 95.61(4) . 5_656 ?
Se3 Na3 Na2 48.06(3) 5_656 5_656 ?
Se3 Na3 Na2 48.06(3) 6_556 5_656 ?
Se3 Na3 Na2 89.975(17) 6_556 1_556 ?
Se3 Na3 Na2 95.61(4) 2_656 5_656 ?
Se3 Na3 Na2 46.281(19) 2_656 1_556 ?
Se3 Na3 Na2 46.281(19) . . ?
Se3 Na3 Na2 135.082(14) 6_556 . ?
Se3 Na3 Na2 135.082(14) 5_656 1_556 ?
Se3 Na3 Na2 89.975(17) 5_656 . ?
Se3 Na3 Na2 125.99(4) 2_656 . ?
Se3 Na3 Na2 125.99(4) . 1_556 ?
Se3 Na3 Na3 135.73(4) 2_656 5_656 ?
Se3 Na3 Na3 51.144(7) . 5_656 ?
Se3 Na3 Na3 93.96(6) 5_656 5_657 ?
Se3 Na3 Na3 47.52(3) 5_656 5_656 ?
Se3 Na3 Na3 51.143(6) 2_656 5_657 ?
Se3 Na3 Na3 93.96(6) 6_556 5_656 ?
Se3 Na3 Na3 47.52(3) 6_556 5_657 ?
Se3 Na3 Na3 135.73(4) . 5_657 ?
Se3 Na3 Na1 44.02(2) 6_556 6_556 ?
Se3 Na3 Na1 142.59(4) 2_656 6_556 ?
Se3 Na3 Na1 45.06(2) . 6_556 ?
Se3 Na3 Na1 96.77(4) 5_656 6_556 ?
Se2 Na3 Se2 89.15(5) 5_666 6_566 ?
Se2 Na3 Na2 49.70(2) 5_666 . ?
Se2 Na3 Na2 49.70(2) 6_566 1_556 ?
Se2 Na3 Na2 83.83(4) 6_566 . ?
Se2 Na3 Na2 83.83(4) 5_666 1_556 ?
Se2 Na3 Na2 135.42(2) 5_666 5_656 ?
Se2 Na3 Na2 135.42(2) 6_566 5_656 ?
Se2 Na3 Na3 127.33(3) 6_566 5_656 ?
Se2 Na3 Na3 92.27(3) 5_666 5_656 ?
Se2 Na3 Na3 127.33(3) 5_666 5_657 ?
Se2 Na3 Na3 92.27(3) 6_566 5_657 ?
Se2 Na3 Na1 140.65(3) 5_666 6_556 ?
Se2 Na3 Na1 82.382(19) 6_566 6_556 ?
Na2 Na3 Na2 121.97(3) 5_656 . ?
Na2 Na3 Na2 116.06(6) 1_556 . ?
Na2 Na3 Na2 121.97(3) 5_656 1_556 ?
Na2 Na3 Na1 117.20(2) 1_556 6_556 ?
Na2 Na3 Na1 91.09(2) . 6_556 ?
Na2 Na3 Na1 63.27(3) 5_656 6_556 ?
Na3 Na3 Na2 58.94(4) 5_657 1_556 ?
Na3 Na3 Na2 175.00(7) 5_657 . ?
Na3 Na3 Na2 175.00(7) 5_656 1_556 ?
Na3 Na3 Na2 58.94(4) 5_656 . ?
Na3 Na3 Na2 63.03(5) 5_656 5_656 ?
Na3 Na3 Na2 63.03(5) 5_657 5_656 ?
Na3 Na3 Na3 126.06(10) 5_656 5_657 ?
Na3 Na3 Na1 91.50(4) 5_657 6_556 ?
Na3 Na3 Na1 64.27(3) 5_656 6_556 ?
Se3 Na1 Se3 90.59(4) . 6 ?
Se3 Na1 Se2 95.52(4) 6 6_565 ?
Se3 Na1 Se2 91.45(4) . 6_565 ?
Se3 Na1 Se1 172.98(5) . 7 ?
Se3 Na1 Se1 89.35(3) 6 4_545 ?
Se3 Na1 Se1 96.35(4) 6 7 ?
Se3 Na1 Se1 97.52(4) . 4_545 ?
Se3 Na1 Na2 87.97(4) 6 . ?
Se3 Na1 Na2 43.78(2) . . ?
Se3 Na1 Na3 43.84(3) 6 5_656 ?
Se3 Na1 Na3 46.99(2) . 5_656 ?
Se3 Na1 Na1 136.90(4) . 6 ?
Se3 Na1 Na1 87.53(4) 6 6_556 ?
Se3 Na1 Na1 46.49(3) 6 6 ?
Se3 Na1 Na1 47.63(2) . 6_556 ?
Se2 Na1 Se1 169.75(5) 6_565 4_545 ?
Se2 Na1 Se1 86.81(3) 6_565 7 ?
Se2 Na1 Na2 48.34(2) 6_565 . ?
Se2 Na1 Na3 91.33(4) 6_565 5_656 ?
Se2 Na1 Na1 89.54(3) 6_565 6 ?
Se2 Na1 Na1 139.05(3) 6_565 6_556 ?
Se1 Na1 Se1 83.69(3) 4_545 7 ?
Se1 Na1 Na2 141.14(4) 4_545 . ?
Se1 Na1 Na2 135.13(4) 7 . ?
Se1 Na1 Na3 98.40(4) 4_545 5_656 ?
Se1 Na1 Na3 139.79(4) 7 5_656 ?
Se1 Na1 Na1 49.95(2) 7 6 ?
Se1 Na1 Na1 133.54(4) 7 6_556 ?
Se1 Na1 Na1 87.29(4) 4_545 6 ?
Se1 Na1 Na1 49.98(3) 4_545 6_556 ?
Na3 Na1 Na2 55.37(4) 5_656 . ?
Na1 Na1 Na2 91.16(2) 6_556 . ?
Na1 Na1 Na2 117.36(2) 6 . ?
Na1 Na1 Na3 63.34(3) 6_556 5_656 ?
Na1 Na1 Na3 89.91(3) 6 5_656 ?
Na1 Na1 Na1 119.93(6) 6_556 6 ?

loop_
_geom_bond_atom_site_label_1
_geom_bond_atom_site_label_2
_geom_bond_distance
_geom_bond_site_symmetry_2
_geom_bond_publ_flag
Se3 Ga1 2.3354(4) . ?
Se3 Na2 2.9239(11) . ?
Se3 Na3 3.0322(13) 5_656 ?
Se3 Na3 2.8720(3) . ?
Se3 Na1 2.9354(14) 6_556 ?
Se3 Na1 2.8815(13) . ?
Se2 Ga1 2.4137(4) . ?
Se2 Ga1 2.4308(4) 6_565 ?
Se2 Na2 3.1236(12) . ?
Se2 Na2 3.1570(3) 5_666 ?
Se2 Na3 3.2905(14) 5_666 ?
Se2 Na1 2.9809(14) 6_566 ?
Ga1 Se1 2.4295(4) . ?
Ga1 Na2 3.5284(3) . ?
Se1 Se1 2.3750(6) 7_556 ?
Se1 Na1 3.0797(14) 4 ?
Se1 Na1 3.0813(13) 7 ?
Na2 Na2 4.1338(19) 5_666 ?
Na2 Na3 3.887(3) 5_656 ?
Na2 Na3 4.0441(13) . ?
Na2 Na3 4.0441(13) 1_554 ?
Na3 Na3 3.8494(17) 5_656 ?
Na3 Na3 3.8494(17) 5_657 ?
Na3 Na1 4.1460(16) 6_556 ?
Na1 Na1 3.9629(13) 6_556 ?
Na1 Na1 3.9630(13) 6 ?
